data_1573634
_journal_paper_doi 10.1039/D4DT03036B
_chemical_formula_moiety 'C15 H22 Au O P'
_chemical_formula_sum 'C15 H22 Au O P'
_chemical_formula_weight 446.26
_space_group_crystal_system orthorhombic
_space_group_IT_number 29
_space_group_name_Hall 'P -2a -2ab'
_space_group_name_H-M_alt 'P b 21 a'
_atom_sites_solution_hydrogens geom
_atom_sites_solution_primary direct
_audit_creation_date 2024-05-06
_audit_creation_method
;
Olex2 1.5
(compiled 2024.02.16 svn.r378c4104 for OlexSys, GUI svn.r6928)
;
_audit_update_record
;
2024-07-24 deposited with the CCDC.	2025-01-09 downloaded from the CCDC.
;
_cell_angle_alpha 90
_cell_angle_beta 90
_cell_angle_gamma 90
_cell_formula_units_Z 8
_cell_length_a 17.0066(3)
_cell_length_b 9.85656(13)
_cell_length_c 16.7104(3)
_cell_measurement_reflns_used 4680
_cell_measurement_temperature 293(2)
_cell_measurement_theta_max 21.4840
_cell_measurement_theta_min 1.5490
_cell_volume 2801.11(8)
_computing_cell_refinement 'CrysAlisPro 1.171.42.49 (Rigaku OD, 2022)'
_computing_data_collection 'CrysAlisPro 1.171.42.49 (Rigaku OD, 2022)'
_computing_data_reduction 'CrysAlisPro 1.171.42.49 (Rigaku OD, 2022)'
_computing_molecular_graphics 'Olex2 1.5 (Dolomanov et al., 2009)'
_computing_publication_material 'Olex2 1.5 (Dolomanov et al., 2009)'
_computing_structure_refinement 'SHELXL 2018/3 (Sheldrick, 2015)'
_computing_structure_solution 'SHELXS  (Sheldrick, 2008)'
_diffrn_ambient_environment 'Diamond Anvil Cell filled with daphne-7575'
_diffrn_ambient_pressure 1620000
_diffrn_ambient_temperature 293(2)
_diffrn_crystal_treatment 'pressurized rapidly in daphne-7575 as a hydrostatic medium'
_diffrn_detector 'Hybrid Pixel Array Detector'
_diffrn_detector_area_resol_mean 13.3333
_diffrn_measured_fraction_theta_full 0.811
_diffrn_measured_fraction_theta_max 0.509
_diffrn_measurement_details
;
List of Runs (angles in degrees, time in seconds):

  # Type    Start    End  Width  t~exp~   \w     \q     \k     \f   Frames
#--------------------------------------------------------------------------
  1  \w    -39.00  39.00   0.50    1.00    --    0.00   0.00   0.00  156
;
_diffrn_measurement_device 'abstract diffractometer'
_diffrn_measurement_device_type 'esperanto-CrysAlisPro-abstract goniometer imported esperanto images'
_diffrn_measurement_method '\w scans'
_diffrn_measurement_specimen_support 'Diamond Anvil Cell, effective opening angle 39 deg.'
_diffrn_orient_matrix_type 'CrysAlisPro convention (1999,Acta A55,543-557)'
_diffrn_orient_matrix_UB_11 -0.0161903979
_diffrn_orient_matrix_UB_12 -0.0095370085
_diffrn_orient_matrix_UB_13 0.0172948639
_diffrn_orient_matrix_UB_21 -0.0177678968
_diffrn_orient_matrix_UB_22 0.0045800372
_diffrn_orient_matrix_UB_23 -0.0163590338
_diffrn_orient_matrix_UB_31 0.0018265097
_diffrn_orient_matrix_UB_32 -0.0402195121
_diffrn_orient_matrix_UB_33 -0.0059639584
_diffrn_radiation_monochromator synchrotron
_diffrn_radiation_probe x-ray
_diffrn_radiation_type synchrotron
_diffrn_radiation_wavelength 0.410
_diffrn_reflns_av_R_equivalents 0.0254
_diffrn_reflns_av_unetI/netI 0.0451
_diffrn_reflns_Laue_measured_fraction_full 0.811
_diffrn_reflns_Laue_measured_fraction_max 0.509
_diffrn_reflns_limit_h_max 22
_diffrn_reflns_limit_h_min -22
_diffrn_reflns_limit_k_max 13
_diffrn_reflns_limit_k_min -14
_diffrn_reflns_limit_l_max 24
_diffrn_reflns_limit_l_min -21
_diffrn_reflns_number 10372
_diffrn_reflns_point_group_measured_fraction_full 0.714
_diffrn_reflns_point_group_measured_fraction_max 0.413
_diffrn_reflns_theta_full 14.241
_diffrn_reflns_theta_max 21.816
_diffrn_reflns_theta_min 1.550
_diffrn_source synchrotron
_exptl_absorpt_coefficient_mu 2.580
_exptl_absorpt_correction_T_max 1.00000
_exptl_absorpt_correction_T_min 0.81367
_exptl_absorpt_correction_type multi-scan
_exptl_absorpt_process_details
;
CrysAlisPro 1.171.42.49 (Rigaku Oxford Diffraction, 2022)
Empirical absorption correction using spherical harmonics,
implemented in SCALE3 ABSPACK scaling algorithm.
;
_exptl_crystal_colour colourless
_exptl_crystal_colour_primary colourless
_exptl_crystal_density_diffrn 2.116
_exptl_crystal_description needle
_exptl_crystal_F_000 1712
_exptl_crystal_preparation 'Mounted in a Diamond-Anvil Cell using daphne-7575 as pressure medium.,Luminescent'
_exptl_crystal_pressure_history 'Pressurized to 1.62 GPa and left to stabilize over ? hours.'
_exptl_crystal_recrystallization_method 'Re-crystallisation from solvent: n-pentane/dichloromethane'
_exptl_crystal_size_max 0.004
_exptl_crystal_size_mid 0.0015
_exptl_crystal_size_min 0.001
_refine_diff_density_max 2.221
_refine_diff_density_min -0.690
_refine_diff_density_rms 0.161
_refine_ls_abs_structure_details
;
 Refined as an inversion twin.
;
_refine_ls_abs_structure_Flack 0.30(3)
_refine_ls_extinction_method none
_refine_ls_goodness_of_fit_ref 0.995
_refine_ls_hydrogen_treatment constr
_refine_ls_matrix_type full
_refine_ls_number_parameters 334
_refine_ls_number_reflns 7208
_refine_ls_number_restraints 1
_refine_ls_restrained_S_all 0.995
_refine_ls_R_factor_all 0.0365
_refine_ls_R_factor_gt 0.0326
_refine_ls_shift/su_max 0.001
_refine_ls_shift/su_mean 0.000
_refine_ls_structure_factor_coef Fsqd
_refine_ls_weighting_details 'w=1/[\s^2^(Fo^2^)+(0.0428P)^2^] where P=(Fo^2^+2Fc^2^)/3'
_refine_ls_weighting_scheme calc
_refine_ls_wR_factor_gt 0.0832
_refine_ls_wR_factor_ref 0.0863
_reflns_Friedel_coverage 0.555
_reflns_Friedel_fraction_full 0.602
_reflns_Friedel_fraction_max 0.308
_reflns_number_gt 6401
_reflns_number_total 7208
_reflns_threshold_expression 'I > 2\s(I)'
_cod_data_source_file d4dt03036b3.cif
_cod_data_source_block 0005_1p62GPa
_cod_original_cell_volume 2801.12(7)
_cod_database_code 1573634
_shelx_shelxl_version_number 2018/3
_chemical_oxdiff_formula 'C15 H22 O P Au'
_shelx_space_group_comment
;
The symmetry employed for this shelxl refinement is uniquely defined
by the following loop, which should always be used as a source of
symmetry information in preference to the above space-group names.
They are only intended as comments.
;
_diffrn_orient_matrix_axis[1] matrixX
_diffrn_orient_matrix_axis[2] matrixY
_diffrn_orient_matrix_axis[3] matrixZ
_olex2_refinement_description
;
1. Twinned data refinement
 Scales: 0.70(3)
 0.30(3)
2. Fixed Uiso
 At 1.2 times of:
  All C(H) groups, All C(H,H) groups
 At 1.5 times of:
  All C(H,H,H) groups
3.a Secondary CH2 refined with riding coordinates:
 C10(H10A,H10B), C30(H30A,H30B), C32(H32A,H32B), C12(H12A,H12B), C14(H14A,
 H14B), C34(H34A,H34B)
3.b Aromatic/amide H refined with riding coordinates:
 C27(H27), C24(H24), C28(H28), C25(H25), C7(H7), C8(H8), C4(H4), C5(H5)
3.c Idealised Me refined as rotating group:
 C11(H11A,H11B,H11C), C31(H31A,H31B,H31C), C9(H9A,H9B,H9C), C35(H35A,H35B,
 H35C), C33(H33A,H33B,H33C), C15(H15A,H15B,H15C), C13(H13A,H13B,H13C), C29(H29A,
 H29B,H29C)
;
_olex2_submission_special_instructions 'No special instructions were received'
_oxdiff_exptl_absorpt_empirical_details
;
Empirical correction (ABSPACK) includes:
- Absorption correction using spherical harmonics
- Frame scaling
- Detector area scaling
;
_oxdiff_exptl_absorpt_empirical_full_max 1.258
_oxdiff_exptl_absorpt_empirical_full_min 0.829

loop_
_space_group_symop_operation_xyz
'x, y, z'
'-x, y+1/2, -z'
'x+1/2, y, -z'
'-x+1/2, y+1/2, z'

loop_
_atom_site_label
_atom_site_type_symbol
_atom_site_fract_x
_atom_site_fract_y
_atom_site_fract_z
_atom_site_U_iso_or_equiv
_atom_site_adp_type
_atom_site_occupancy
_atom_site_site_symmetry_order
_atom_site_calc_flag
_atom_site_refinement_flags_posn
_atom_site_refinement_flags_adp
_atom_site_refinement_flags_occupancy
_atom_site_disorder_assembly
_atom_site_disorder_group
Au2 Au 0.63359(2) -0.00844(2) 0.42036(2) 0.03472(7) Uani 1 1 d . . . . .
Au1 Au 0.37751(2) 0.70730(3) 0.07762(2) 0.03458(7) Uani 1 1 d . . . . .
P1 P 0.37767(9) 0.9038(3) 0.00522(12) 0.0296(4) Uani 1 1 d . . . . .
P2 P 0.62810(10) -0.1975(3) 0.49745(12) 0.0307(5) Uani 1 1 d . . . . .
C23 C 0.6354(4) 0.4185(9) 0.3038(4) 0.0318(14) Uani 1 1 d . . . . .
C21 C 0.6354(5) 0.1693(10) 0.3645(6) 0.0412(19) Uani 1 1 d . . . . .
C26 C 0.6355(4) 0.6741(8) 0.2335(5) 0.0346(15) Uani 1 1 d . . . . .
C22 C 0.6344(4) 0.2840(10) 0.3374(5) 0.0365(15) Uani 1 1 d . . . . .
O2 O 0.6424(4) 0.7966(7) 0.1970(4) 0.0494(15) Uani 1 1 d . . . . .
C1 C 0.3796(4) 0.5260(9) 0.1321(6) 0.0379(18) Uani 1 1 d . . . . .
C2 C 0.3791(4) 0.4114(10) 0.1583(6) 0.0381(16) Uani 1 1 d . . . . .
C27 C 0.5660(4) 0.6210(7) 0.2623(4) 0.0347(13) Uani 1 1 d . . . . .
H27 H 0.519396 0.669753 0.257509 0.042 Uiso 1 1 calc R U . . .
C24 C 0.7051(4) 0.4722(7) 0.2747(5) 0.0374(14) Uani 1 1 d . . . . .
H24 H 0.751458 0.422595 0.278301 0.045 Uiso 1 1 calc R U . . .
C28 C 0.5662(4) 0.4931(8) 0.2988(4) 0.0351(12) Uani 1 1 d . . . . .
H28 H 0.519854 0.457953 0.319755 0.042 Uiso 1 1 calc R U . . .
C25 C 0.7054(4) 0.5993(7) 0.2404(5) 0.0393(15) Uani 1 1 d . . . . .
H25 H 0.752281 0.635885 0.221566 0.047 Uiso 1 1 calc R U . . .
C7 C 0.4494(5) 0.1109(8) 0.2719(5) 0.0406(15) Uani 1 1 d . . . . .
H7 H 0.492632 0.086769 0.302830 0.049 Uiso 1 1 calc R U . . .
C8 C 0.4468(4) 0.2351(7) 0.2366(5) 0.0381(15) Uani 1 1 d . . . . .
H8 H 0.489926 0.292569 0.241776 0.046 Uiso 1 1 calc R U . . .
C3 C 0.3811(4) 0.2800(9) 0.1923(5) 0.0348(16) Uani 1 1 d . . . . .
C10 C 0.4048(4) 0.8689(7) -0.0977(4) 0.0351(13) Uani 1 1 d . . . . .
H10A H 0.381622 0.937616 -0.131981 0.042 Uiso 1 1 calc R U . . .
H10B H 0.461459 0.875513 -0.102885 0.042 Uiso 1 1 calc R U . . .
C11 C 0.3786(5) 0.7299(9) -0.1266(6) 0.0450(19) Uani 1 1 d . . . . .
H11A H 0.395593 0.716697 -0.180824 0.068 Uiso 1 1 calc R U . . .
H11B H 0.322309 0.723933 -0.124076 0.068 Uiso 1 1 calc R U . . .
H11C H 0.401353 0.661161 -0.093110 0.068 Uiso 1 1 calc R U . . .
C31 C 0.6640(5) -0.0373(8) 0.6301(5) 0.0494(19) Uani 1 1 d . . . . .
H31A H 0.683188 0.034246 0.596421 0.074 Uiso 1 1 calc R U . . .
H31B H 0.689893 -0.033212 0.681105 0.074 Uiso 1 1 calc R U . . .
H31C H 0.608331 -0.027024 0.637543 0.074 Uiso 1 1 calc R U . . .
C30 C 0.6807(5) -0.1732(7) 0.5911(4) 0.0366(14) Uani 1 1 d . . . . .
H30A H 0.666108 -0.245083 0.627899 0.044 Uiso 1 1 calc R U . . .
H30B H 0.736666 -0.180671 0.581069 0.044 Uiso 1 1 calc R U . . .
O1 O 0.3982(5) -0.1015(8) 0.2998(5) 0.066(2) Uani 1 1 d . . . . .
C4 C 0.3199(4) 0.1857(7) 0.1830(4) 0.0378(14) Uani 1 1 d . . . . .
H4 H 0.275996 0.210010 0.152993 0.045 Uiso 1 1 calc R U . . .
C32 C 0.6693(5) -0.3506(7) 0.4560(5) 0.0393(15) Uani 1 1 d . . . . .
H32A H 0.648310 -0.362715 0.402460 0.047 Uiso 1 1 calc R U . . .
H32B H 0.725688 -0.338463 0.450932 0.047 Uiso 1 1 calc R U . . .
C12 C 0.2826(4) 0.9873(9) -0.0002(5) 0.0410(14) Uani 1 1 d . . . . .
H12A H 0.266657 1.012650 0.053484 0.049 Uiso 1 1 calc R U . . .
H12B H 0.288309 1.070243 -0.030962 0.049 Uiso 1 1 calc R U . . .
C14 C 0.4484(4) 1.0335(7) 0.0372(4) 0.0357(14) Uani 1 1 d . . . . .
H14A H 0.442800 1.048048 0.094341 0.043 Uiso 1 1 calc R U . . .
H14B H 0.501270 1.000565 0.027451 0.043 Uiso 1 1 calc R U . . .
C9 C 0.3468(6) -0.2061(9) 0.2824(6) 0.052(2) Uani 1 1 d . . . . .
H9A H 0.345543 -0.220474 0.225558 0.079 Uiso 1 1 calc R U . . .
H9B H 0.295096 -0.182872 0.300879 0.079 Uiso 1 1 calc R U . . .
H9C H 0.364123 -0.287487 0.308510 0.079 Uiso 1 1 calc R U . . .
C35 C 0.4762(5) -0.2660(9) 0.4536(5) 0.0478(18) Uani 1 1 d . . . . .
H35A H 0.476276 -0.189053 0.418358 0.072 Uiso 1 1 calc R U . . .
H35B H 0.423395 -0.284039 0.470947 0.072 Uiso 1 1 calc R U . . .
H35C H 0.496445 -0.343728 0.425843 0.072 Uiso 1 1 calc R U . . .
C34 C 0.5275(4) -0.2360(8) 0.5259(5) 0.0385(15) Uani 1 1 d . . . . .
H34A H 0.527263 -0.313889 0.561369 0.046 Uiso 1 1 calc R U . . .
H34B H 0.505697 -0.159537 0.554957 0.046 Uiso 1 1 calc R U . . .
C6 C 0.3882(5) 0.0206(8) 0.2621(5) 0.0395(17) Uani 1 1 d . . . . .
C5 C 0.3227(5) 0.0571(7) 0.2171(4) 0.0389(15) Uani 1 1 d . . . . .
H5 H 0.281398 -0.003621 0.210052 0.047 Uiso 1 1 calc R U . . .
C33 C 0.6545(6) -0.4778(8) 0.5025(7) 0.056(2) Uani 1 1 d . . . . .
H33A H 0.681204 -0.552309 0.477305 0.084 Uiso 1 1 calc R U . . .
H33B H 0.599095 -0.495905 0.503975 0.084 Uiso 1 1 calc R U . . .
H33C H 0.673874 -0.466914 0.556098 0.084 Uiso 1 1 calc R U . . .
C15 C 0.4374(5) 1.1667(7) -0.0056(6) 0.0467(18) Uani 1 1 d . . . . .
H15A H 0.423691 1.149883 -0.060467 0.070 Uiso 1 1 calc R U . . .
H15B H 0.485416 1.217742 -0.003434 0.070 Uiso 1 1 calc R U . . .
H15C H 0.396093 1.217249 0.019741 0.070 Uiso 1 1 calc R U . . .
C13 C 0.2193(5) 0.9050(9) -0.0366(5) 0.052(2) Uani 1 1 d . . . . .
H13A H 0.232205 0.885959 -0.091352 0.078 Uiso 1 1 calc R U . . .
H13B H 0.170676 0.954230 -0.034271 0.078 Uiso 1 1 calc R U . . .
H13C H 0.214041 0.821336 -0.007647 0.078 Uiso 1 1 calc R U . . .
C29 C 0.5765(7) 0.8834(9) 0.2006(7) 0.068(3) Uani 1 1 d . . . . .
H29A H 0.535748 0.849004 0.166470 0.101 Uiso 1 1 calc R U . . .
H29B H 0.591346 0.972644 0.183227 0.101 Uiso 1 1 calc R U . . .
H29C H 0.557558 0.887731 0.254712 0.101 Uiso 1 1 calc R U . . .

loop_
_atom_site_aniso_label
_atom_site_aniso_U_11
_atom_site_aniso_U_22
_atom_site_aniso_U_33
_atom_site_aniso_U_23
_atom_site_aniso_U_13
_atom_site_aniso_U_12
Au2 0.03904(15) 0.03311(13) 0.03202(16) 0.00446(15) -0.00149(8) -0.00087(10)
Au1 0.03702(15) 0.03489(13) 0.03184(16) 0.00474(15) 0.00189(8) -0.00042(8)
P1 0.0303(11) 0.0295(11) 0.0289(12) 0.0002(6) -0.0010(6) -0.0006(5)
P2 0.0336(12) 0.0317(12) 0.0267(12) 0.0006(6) -0.0007(6) -0.0005(5)
C23 0.041(4) 0.033(4) 0.021(4) 0.001(3) 0.000(2) -0.004(2)
C21 0.043(5) 0.039(5) 0.041(5) 0.007(3) 0.001(3) -0.002(3)
C26 0.051(5) 0.031(4) 0.022(4) 0.001(2) -0.001(2) -0.006(2)
C22 0.038(4) 0.038(4) 0.033(5) 0.002(3) -0.002(2) -0.001(2)
O2 0.063(4) 0.036(3) 0.049(4) 0.015(2) 0.001(3) -0.010(2)
C1 0.040(5) 0.035(4) 0.038(5) 0.005(3) 0.003(3) 0.001(2)
C2 0.037(5) 0.037(4) 0.040(5) 0.001(3) 0.004(3) -0.001(3)
C27 0.036(4) 0.034(3) 0.034(4) 0.000(2) 0.004(2) 0.002(2)
C24 0.031(4) 0.036(3) 0.045(5) -0.003(3) -0.004(2) 0.001(2)
C28 0.034(4) 0.035(3) 0.036(4) 0.003(3) 0.004(2) -0.007(3)
C25 0.034(4) 0.044(4) 0.039(5) -0.003(3) 0.006(3) -0.008(3)
C7 0.050(5) 0.041(3) 0.031(4) -0.002(3) -0.007(3) 0.002(3)
C8 0.037(4) 0.041(3) 0.037(5) -0.001(3) -0.004(2) -0.004(2)
C3 0.047(5) 0.028(3) 0.030(5) -0.004(3) 0.003(2) 0.000(2)
C10 0.032(4) 0.041(3) 0.033(4) 0.001(2) -0.001(2) -0.002(2)
C11 0.060(6) 0.041(4) 0.034(5) -0.006(3) 0.001(3) -0.005(3)
C31 0.062(6) 0.050(5) 0.037(5) -0.009(3) -0.004(3) -0.001(3)
C30 0.040(4) 0.034(3) 0.036(4) 0.002(2) -0.004(2) -0.002(2)
O1 0.081(6) 0.053(4) 0.065(5) 0.023(3) -0.029(4) -0.009(4)
C4 0.032(4) 0.044(4) 0.038(4) 0.003(3) -0.001(2) -0.001(2)
C32 0.042(5) 0.040(3) 0.036(4) -0.006(3) 0.004(3) 0.004(3)
C12 0.033(4) 0.042(3) 0.048(4) -0.007(3) -0.004(3) 0.011(3)
C14 0.029(4) 0.040(3) 0.038(4) -0.003(2) -0.006(2) -0.005(2)
C9 0.059(6) 0.045(4) 0.053(6) 0.003(3) 0.013(4) 0.000(4)
C35 0.045(5) 0.058(4) 0.041(6) -0.001(3) -0.001(3) -0.004(3)
C34 0.041(5) 0.049(4) 0.024(4) 0.002(3) 0.005(2) 0.000(3)
C6 0.035(4) 0.041(4) 0.042(5) 0.004(3) -0.006(3) -0.003(2)
C5 0.044(5) 0.047(4) 0.025(4) -0.002(3) 0.002(2) -0.013(3)
C33 0.069(7) 0.037(4) 0.062(6) 0.002(3) -0.010(4) 0.006(3)
C15 0.035(5) 0.039(3) 0.066(6) 0.001(3) -0.002(3) -0.006(3)
C13 0.034(5) 0.059(5) 0.063(6) -0.016(4) -0.010(3) 0.000(3)
C29 0.097(10) 0.039(4) 0.068(8) 0.015(4) 0.005(5) 0.009(4)

loop_
_atom_type_symbol
_atom_type_description
_atom_type_scat_dispersion_real
_atom_type_scat_dispersion_imag
_atom_type_scat_source
C C -0.0001 0.0005 'International Tables Vol C Tables 4.2.6.8 and 6.1.1.4'
H H 0.0000 0.0000 'International Tables Vol C Tables 4.2.6.8 and 6.1.1.4'
Au Au -0.4672 3.5799 'International Tables Vol C Tables 4.2.6.8 and 6.1.1.4'
O O 0.0016 0.0018 'International Tables Vol C Tables 4.2.6.8 and 6.1.1.4'
P P 0.0342 0.0304 'International Tables Vol C Tables 4.2.6.8 and 6.1.1.4'

loop_
_axis.id
_axis.type
_axis.equipment
_axis.parity
_axis.depends_on
_axis.zero
_axis.vector[1]
_axis.vector[2]
_axis.vector[3]
source . source . . . 1.00000000 0.00000000 0.00000000
omega rotation goniometer -1 . -0.00106000 0.00000000 0.00000000 1.00000000
kappa rotation goniometer -1 omega 0.00000000 -0.76604444 0.00000000 0.64278761
phi rotation goniometer -1 kappa . 0.00000000 0.00000000 1.00000000
theta rotation goniometer -1 . 0.00200000 0.00000000 0.00000000 1.00000000
matrixX general general . phi . 1.00000000 0.00000000 0.00000000
matrixY general general . phi . 0.00000000 1.00000000 0.00000000
matrixZ general general . phi . 0.00000000 0.00000000 1.00000000
dacX translation general . phi . 0.00000000 1.00000000 0.00000000
dacY translation general . phi . -1.00000000 0.00000000 0.00000000
dacZ translation general . phi . 0.00000000 0.00000000 1.00000000

loop_
_geom_angle_atom_site_label_1
_geom_angle_atom_site_label_2
_geom_angle_atom_site_label_3
_geom_angle
_geom_angle_site_symmetry_1
_geom_angle_site_symmetry_3
_geom_angle_publ_flag
C21 Au2 P2 173.3(3) . . ?
C1 Au1 P1 174.9(3) . . ?
C10 P1 Au1 110.0(3) . . ?
C10 P1 C12 105.3(4) . . ?
C10 P1 C14 104.0(3) . . ?
C12 P1 Au1 114.2(3) . . ?
C12 P1 C14 106.4(4) . . ?
C14 P1 Au1 115.9(2) . . ?
C30 P2 Au2 111.1(2) . . ?
C32 P2 Au2 117.0(3) . . ?
C32 P2 C30 104.5(4) . . ?
C32 P2 C34 107.0(4) . . ?
C34 P2 Au2 111.0(3) . . ?
C34 P2 C30 105.4(4) . . ?
C24 C23 C22 119.9(7) . . ?
C24 C23 C28 120.0(8) . . ?
C28 C23 C22 120.1(7) . . ?
C22 C21 Au2 173.6(9) . . ?
O2 C26 C27 124.6(7) . . ?
O2 C26 C25 115.5(7) . . ?
C27 C26 C25 119.9(7) . . ?
C21 C22 C23 178.2(9) . . ?
C26 O2 C29 116.8(7) . . ?
C2 C1 Au1 174.0(9) . . ?
C1 C2 C3 176.8(10) . . ?
C26 C27 H27 120.3 . . ?
C26 C27 C28 119.4(7) . . ?
C28 C27 H27 120.3 . . ?
C23 C24 H24 120.1 . . ?
C25 C24 C23 119.8(7) . . ?
C25 C24 H24 120.1 . . ?
C23 C28 C27 120.3(6) . . ?
C23 C28 H28 119.8 . . ?
C27 C28 H28 119.8 . . ?
C26 C25 H25 119.7 . . ?
C24 C25 C26 120.5(7) . . ?
C24 C25 H25 119.7 . . ?
C8 C7 H7 119.8 . . ?
C8 C7 C6 120.4(7) . . ?
C6 C7 H7 119.8 . . ?
C7 C8 H8 118.8 . . ?
C7 C8 C3 122.3(7) . . ?
C3 C8 H8 118.8 . . ?
C8 C3 C2 121.1(7) . . ?
C4 C3 C2 122.9(7) . . ?
C4 C3 C8 116.0(8) . . ?
P1 C10 H10A 108.9 . . ?
P1 C10 H10B 108.9 . . ?
H10A C10 H10B 107.7 . . ?
C11 C10 P1 113.4(6) . . ?
C11 C10 H10A 108.9 . . ?
C11 C10 H10B 108.9 . . ?
C10 C11 H11A 109.5 . . ?
C10 C11 H11B 109.5 . . ?
C10 C11 H11C 109.5 . . ?
H11A C11 H11B 109.5 . . ?
H11A C11 H11C 109.5 . . ?
H11B C11 H11C 109.5 . . ?
H31A C31 H31B 109.5 . . ?
H31A C31 H31C 109.5 . . ?
H31B C31 H31C 109.5 . . ?
C30 C31 H31A 109.5 . . ?
C30 C31 H31B 109.5 . . ?
C30 C31 H31C 109.5 . . ?
P2 C30 H30A 108.9 . . ?
P2 C30 H30B 108.9 . . ?
C31 C30 P2 113.2(6) . . ?
C31 C30 H30A 108.9 . . ?
C31 C30 H30B 108.9 . . ?
H30A C30 H30B 107.7 . . ?
C6 O1 C9 118.7(7) . . ?
C3 C4 H4 118.9 . . ?
C5 C4 C3 122.1(7) . . ?
C5 C4 H4 118.9 . . ?
P2 C32 H32A 108.3 . . ?
P2 C32 H32B 108.3 . . ?
H32A C32 H32B 107.4 . . ?
C33 C32 P2 115.9(6) . . ?
C33 C32 H32A 108.3 . . ?
C33 C32 H32B 108.3 . . ?
P1 C12 H12A 108.6 . . ?
P1 C12 H12B 108.6 . . ?
H12A C12 H12B 107.5 . . ?
C13 C12 P1 114.8(6) . . ?
C13 C12 H12A 108.6 . . ?
C13 C12 H12B 108.6 . . ?
P1 C14 H14A 109.0 . . ?
P1 C14 H14B 109.0 . . ?
H14A C14 H14B 107.8 . . ?
C15 C14 P1 112.8(5) . . ?
C15 C14 H14A 109.0 . . ?
C15 C14 H14B 109.0 . . ?
O1 C9 H9A 109.5 . . ?
O1 C9 H9B 109.5 . . ?
O1 C9 H9C 109.5 . . ?
H9A C9 H9B 109.5 . . ?
H9A C9 H9C 109.5 . . ?
H9B C9 H9C 109.5 . . ?
H35A C35 H35B 109.5 . . ?
H35A C35 H35C 109.5 . . ?
H35B C35 H35C 109.5 . . ?
C34 C35 H35A 109.5 . . ?
C34 C35 H35B 109.5 . . ?
C34 C35 H35C 109.5 . . ?
P2 C34 H34A 109.2 . . ?
P2 C34 H34B 109.2 . . ?
C35 C34 P2 111.9(5) . . ?
C35 C34 H34A 109.2 . . ?
C35 C34 H34B 109.2 . . ?
H34A C34 H34B 107.9 . . ?
C7 C6 C5 120.1(7) . . ?
O1 C6 C7 114.8(7) . . ?
O1 C6 C5 125.1(7) . . ?
C4 C5 H5 120.5 . . ?
C6 C5 C4 119.0(7) . . ?
C6 C5 H5 120.5 . . ?
C32 C33 H33A 109.5 . . ?
C32 C33 H33B 109.5 . . ?
C32 C33 H33C 109.5 . . ?
H33A C33 H33B 109.5 . . ?
H33A C33 H33C 109.5 . . ?
H33B C33 H33C 109.5 . . ?
C14 C15 H15A 109.5 . . ?
C14 C15 H15B 109.5 . . ?
C14 C15 H15C 109.5 . . ?
H15A C15 H15B 109.5 . . ?
H15A C15 H15C 109.5 . . ?
H15B C15 H15C 109.5 . . ?
C12 C13 H13A 109.5 . . ?
C12 C13 H13B 109.5 . . ?
C12 C13 H13C 109.5 . . ?
H13A C13 H13B 109.5 . . ?
H13A C13 H13C 109.5 . . ?
H13B C13 H13C 109.5 . . ?
O2 C29 H29A 109.5 . . ?
O2 C29 H29B 109.5 . . ?
O2 C29 H29C 109.5 . . ?
H29A C29 H29B 109.5 . . ?
H29A C29 H29C 109.5 . . ?
H29B C29 H29C 109.5 . . ?

loop_
_geom_bond_atom_site_label_1
_geom_bond_atom_site_label_2
_geom_bond_distance
_geom_bond_site_symmetry_2
_geom_bond_publ_flag
Au2 P2 2.268(2) . ?
Au2 C21 1.985(9) . ?
Au1 P1 2.284(2) . ?
Au1 C1 2.006(9) . ?
P1 C10 1.814(7) . ?
P1 C12 1.817(6) . ?
P1 C14 1.834(7) . ?
P2 C30 1.818(7) . ?
P2 C32 1.802(7) . ?
P2 C34 1.816(7) . ?
C23 C22 1.440(13) . ?
C23 C24 1.386(10) . ?
C23 C28 1.390(10) . ?
C21 C22 1.218(13) . ?
C26 O2 1.358(10) . ?
C26 C27 1.378(10) . ?
C26 C25 1.404(11) . ?
O2 C29 1.411(12) . ?
C1 C2 1.211(13) . ?
C2 C3 1.415(13) . ?
C27 H27 0.9300 . ?
C27 C28 1.400(10) . ?
C24 H24 0.9300 . ?
C24 C25 1.378(10) . ?
C28 H28 0.9300 . ?
C25 H25 0.9300 . ?
C7 H7 0.9300 . ?
C7 C8 1.360(10) . ?
C7 C6 1.379(11) . ?
C8 H8 0.9300 . ?
C8 C3 1.412(10) . ?
C3 C4 1.405(10) . ?
C10 H10A 0.9700 . ?
C10 H10B 0.9700 . ?
C10 C11 1.519(11) . ?
C11 H11A 0.9600 . ?
C11 H11B 0.9600 . ?
C11 H11C 0.9600 . ?
C31 H31A 0.9600 . ?
C31 H31B 0.9600 . ?
C31 H31C 0.9600 . ?
C31 C30 1.517(10) . ?
C30 H30A 0.9700 . ?
C30 H30B 0.9700 . ?
O1 C9 1.383(12) . ?
O1 C6 1.369(11) . ?
C4 H4 0.9300 . ?
C4 C5 1.391(10) . ?
C32 H32A 0.9700 . ?
C32 H32B 0.9700 . ?
C32 C33 1.497(12) . ?
C12 H12A 0.9700 . ?
C12 H12B 0.9700 . ?
C12 C13 1.478(10) . ?
C14 H14A 0.9700 . ?
C14 H14B 0.9700 . ?
C14 C15 1.507(10) . ?
C9 H9A 0.9600 . ?
C9 H9B 0.9600 . ?
C9 H9C 0.9600 . ?
C35 H35A 0.9600 . ?
C35 H35B 0.9600 . ?
C35 H35C 0.9600 . ?
C35 C34 1.520(10) . ?
C34 H34A 0.9700 . ?
C34 H34B 0.9700 . ?
C6 C5 1.391(11) . ?
C5 H5 0.9300 . ?
C33 H33A 0.9600 . ?
C33 H33B 0.9600 . ?
C33 H33C 0.9600 . ?
C15 H15A 0.9600 . ?
C15 H15B 0.9600 . ?
C15 H15C 0.9600 . ?
C13 H13A 0.9600 . ?
C13 H13B 0.9600 . ?
C13 H13C 0.9600 . ?
C29 H29A 0.9600 . ?
C29 H29B 0.9600 . ?
C29 H29C 0.9600 . ?

loop_
_geom_torsion_atom_site_label_1
_geom_torsion_atom_site_label_2
_geom_torsion_atom_site_label_3
_geom_torsion_atom_site_label_4
_geom_torsion
_geom_torsion_site_symmetry_1
_geom_torsion_site_symmetry_2
_geom_torsion_site_symmetry_3
_geom_torsion_site_symmetry_4
_geom_torsion_publ_flag
Au2 P2 C30 C31 44.0(6) . . . . ?
Au2 P2 C32 C33 -171.4(5) . . . . ?
Au2 P2 C34 C35 62.3(6) . . . . ?
Au1 P1 C10 C11 31.8(6) . . . . ?
Au1 P1 C12 C13 -59.4(7) . . . . ?
Au1 P1 C14 C15 -172.0(5) . . . . ?
C23 C24 C25 C26 -1.0(11) . . . . ?
C26 C27 C28 C23 -1.9(11) . . . . ?
C22 C23 C24 C25 178.0(7) . . . . ?
C22 C23 C28 C27 -176.5(7) . . . . ?
O2 C26 C27 C28 179.9(7) . . . . ?
O2 C26 C25 C24 -178.5(7) . . . . ?
C2 C3 C4 C5 -179.7(8) . . . . ?
C27 C26 O2 C29 10.6(12) . . . . ?
C27 C26 C25 C24 0.9(12) . . . . ?
C24 C23 C28 C27 1.8(11) . . . . ?
C28 C23 C24 C25 -0.4(11) . . . . ?
C25 C26 O2 C29 -170.0(8) . . . . ?
C25 C26 C27 C28 0.6(11) . . . . ?
C7 C8 C3 C2 178.0(8) . . . . ?
C7 C8 C3 C4 -3.4(12) . . . . ?
C7 C6 C5 C4 -0.4(12) . . . . ?
C8 C7 C6 O1 179.3(8) . . . . ?
C8 C7 C6 C5 -1.2(13) . . . . ?
C8 C3 C4 C5 1.7(11) . . . . ?
C3 C4 C5 C6 0.1(12) . . . . ?
C10 P1 C12 C13 61.3(8) . . . . ?
C10 P1 C14 C15 67.1(6) . . . . ?
C30 P2 C32 C33 65.3(7) . . . . ?
C30 P2 C34 C35 -177.3(5) . . . . ?
O1 C6 C5 C4 179.1(9) . . . . ?
C32 P2 C30 C31 171.0(6) . . . . ?
C32 P2 C34 C35 -66.4(6) . . . . ?
C12 P1 C10 C11 -91.7(6) . . . . ?
C12 P1 C14 C15 -43.8(7) . . . . ?
C14 P1 C10 C11 156.5(6) . . . . ?
C14 P1 C12 C13 171.4(7) . . . . ?
C9 O1 C6 C7 -169.1(8) . . . . ?
C9 O1 C6 C5 11.4(15) . . . . ?
C34 P2 C30 C31 -76.3(6) . . . . ?
C34 P2 C32 C33 -46.1(7) . . . . ?
C6 C7 C8 C3 3.2(12) . . . . ?

loop_
_twin_individual_id
_twin_individual_mass_fraction_refined
1 0.70(3)
2 0.30(3)
